data_4080219
loop_
_publ_author_name
'Roitershtein, Dmitrii M.'
'Vinogradov, Alexander A.'
'Vinogradov, Alexei A.'
'Lyssenko, Konstantin A.'
'Nelyubina, Yulia V.'
'Anan&#x2019;ev, Ivan V.'
'Nifant&#x2019;ev, Ilya E.'
'Yakovlev, Vladimir A.'
'Kostitsyna, Natalya N.'

_publ_section_title
;
 Di- and Triphenylacetates of Lanthanum and Neodymium. Synthesis,
 Structural Diversity, and Application in Diene Polymerization
;
_journal_issue 5
_journal_name_full Organometallics
_journal_page_first 1272
_journal_paper_doi 10.1021/om301020r
_journal_volume 32
_journal_year 2013
_chemical_formula_moiety 'C100 H98 Nd2 O16'
_chemical_formula_sum 'C100 H98 Nd2 O16'
_chemical_formula_weight 1844.26
_chemical_name_systematic
; 
 ? 
;
_space_group_IT_number 14
_symmetry_cell_setting monoclinic
_symmetry_space_group_name_Hall '-P 2ybc'
_symmetry_space_group_name_H-M 'P 1 21/c 1'
_atom_sites_solution_hydrogens geom
_atom_sites_solution_primary direct
_atom_sites_solution_secondary difmap
_audit_creation_method SHELXL-97
_cell_angle_alpha 90.00
_cell_angle_beta 103.977(2)
_cell_angle_gamma 90.00
_cell_formula_units_Z 2
_cell_length_a 11.8097(6)
_cell_length_b 21.5927(12)
_cell_length_c 16.8574(9)
_cell_measurement_reflns_used 465
_cell_measurement_temperature 100(2)
_cell_measurement_theta_max 29
_cell_measurement_theta_min 3
_cell_volume 4171.4(4)
_computing_cell_refinement 'Bruker SAINT'
_computing_data_collection 'Bruker APEX II'
_computing_data_reduction 'Bruker SAINT'
_computing_molecular_graphics 'Bruker SHELXTL'
_computing_publication_material 'Bruker SHELXTL'
_computing_structure_refinement 'SHELXL-97 (Sheldrick, 1997)'
_computing_structure_solution 'SHELXS-97 (Sheldrick, 1997)'
_diffrn_ambient_temperature 100(2)
_diffrn_measured_fraction_theta_full 0.999
_diffrn_measured_fraction_theta_max 0.999
_diffrn_measurement_device_type 'Bruker APEX II CCD area detector''
_diffrn_measurement_method 'omega scans'
_diffrn_radiation_monochromator graphite
_diffrn_radiation_source 'fine-focus sealed tube'
_diffrn_radiation_type MoK\a
_diffrn_radiation_wavelength 0.71073
_diffrn_reflns_av_R_equivalents 0.0309
_diffrn_reflns_av_sigmaI/netI 0.0354
_diffrn_reflns_limit_h_max 14
_diffrn_reflns_limit_h_min -16
_diffrn_reflns_limit_k_max 29
_diffrn_reflns_limit_k_min -26
_diffrn_reflns_limit_l_max 22
_diffrn_reflns_limit_l_min -22
_diffrn_reflns_number 31956
_diffrn_reflns_theta_full 29.00
_diffrn_reflns_theta_max 29.00
_diffrn_reflns_theta_min 1.56
_exptl_absorpt_coefficient_mu 1.301
_exptl_absorpt_correction_T_max 0.809
_exptl_absorpt_correction_T_min 0.652
_exptl_absorpt_correction_type multi-scan
_exptl_absorpt_process_details SADABS
_exptl_crystal_colour colorless
_exptl_crystal_density_diffrn 1.468
_exptl_crystal_density_method 'not measured'
_exptl_crystal_description prism
_exptl_crystal_F_000 1892
_exptl_crystal_size_max 0.36
_exptl_crystal_size_mid 0.22
_exptl_crystal_size_min 0.17
_refine_diff_density_max 1.117
_refine_diff_density_min -0.569
_refine_diff_density_rms 0.085
_refine_ls_extinction_method none
_refine_ls_goodness_of_fit_ref 0.964
_refine_ls_hydrogen_treatment constr
_refine_ls_matrix_type full
_refine_ls_number_parameters 531
_refine_ls_number_reflns 11080
_refine_ls_number_restraints 0
_refine_ls_restrained_S_all 0.964
_refine_ls_R_factor_all 0.0373
_refine_ls_R_factor_gt 0.0270
_refine_ls_shift/su_max 0.003
_refine_ls_shift/su_mean 0.000
_refine_ls_structure_factor_coef Fsqd
_refine_ls_weighting_details 'calc w=1/[\s^2^(Fo^2^)+(0.0336P)^2^+2.8968P] where P=(Fo^2^+2Fc^2^)/3'
_refine_ls_weighting_scheme calc
_refine_ls_wR_factor_gt 0.0615
_refine_ls_wR_factor_ref 0.0667
_reflns_number_gt 9200
_reflns_number_total 11080
_reflns_threshold_expression I>2\s(I)
_cod_data_source_file om301020r_si_001.cif
_cod_data_source_block comp_2
_cod_depositor_comments
;
The following automatic conversions were performed:

'_symmetry_cell_setting' value 'Monoclinic' changed to 'monoclinic'
according to /home/saulius/struct/CIF-dictionaries/cif_core.dic
dictionary named 'cif_core.dic' version 2.4.2 from 2011-04-26.

Automatic conversion script
Id: cif_fix_values 1891 2012-01-12 08:04:46Z andrius 
;
_cod_original_sg_symbol_H-M 'P 21/c'
_cod_database_code 4080219

loop_
_symmetry_equiv_pos_as_xyz
'x, y, z'
'-x, y+1/2, -z+1/2'
'-x, -y, -z'
'x, -y-1/2, z-1/2'

loop_
_atom_site_label
_atom_site_type_symbol
_atom_site_fract_x
_atom_site_fract_y
_atom_site_fract_z
_atom_site_U_iso_or_equiv
_atom_site_adp_type
_atom_site_occupancy
_atom_site_symmetry_multiplicity
_atom_site_calc_flag
_atom_site_refinement_flags
_atom_site_disorder_assembly
_atom_site_disorder_group
Nd1 Nd 0.057696(9) 0.413830(5) -0.020577(6) 0.01050(3) Uani 1 1 d . . .
O1 O 0.16571(13) 0.35552(7) 0.10704(9) 0.0171(3) Uani 1 1 d . . .
O2 O 0.26297(14) 0.37813(8) 0.01510(10) 0.0248(4) Uani 1 1 d . . .
C1 C 0.25702(18) 0.35196(9) 0.08105(12) 0.0148(4) Uani 1 1 d . . .
C2 C 0.36222(18) 0.31354(10) 0.12537(12) 0.0153(4) Uani 1 1 d . . .
H2A H 0.4290 0.3260 0.1020 0.018 Uiso 1 1 calc R . .
C11 C 0.40056(19) 0.32493(10) 0.21715(13) 0.0163(4) Uani 1 1 d . . .
C12 C 0.3242(2) 0.31892(11) 0.26810(14) 0.0227(5) Uani 1 1 d . . .
H12B H 0.2437 0.3114 0.2450 0.027 Uiso 1 1 calc R . .
C13 C 0.3649(3) 0.32381(11) 0.35255(14) 0.0289(6) Uani 1 1 d . . .
H13B H 0.3121 0.3189 0.3866 0.035 Uiso 1 1 calc R . .
C14 C 0.4811(3) 0.33572(11) 0.38740(15) 0.0321(6) Uani 1 1 d . . .
H14B H 0.5085 0.3387 0.4451 0.038 Uiso 1 1 calc R . .
C15 C 0.5570(2) 0.34320(13) 0.33758(16) 0.0348(6) Uani 1 1 d . . .
H15B H 0.6369 0.3521 0.3610 0.042 Uiso 1 1 calc R . .
C16 C 0.5174(2) 0.33785(11) 0.25307(15) 0.0262(5) Uani 1 1 d . . .
H16B H 0.5707 0.3431 0.2194 0.031 Uiso 1 1 calc R . .
C21 C 0.34016(19) 0.24450(10) 0.10615(12) 0.0164(4) Uani 1 1 d . . .
C22 C 0.2482(2) 0.22363(11) 0.04394(13) 0.0208(5) Uani 1 1 d . . .
H22B H 0.1955 0.2528 0.0128 0.025 Uiso 1 1 calc R . .
C23 C 0.2321(2) 0.16091(11) 0.02648(14) 0.0250(5) Uani 1 1 d . . .
H23B H 0.1682 0.1476 -0.0159 0.030 Uiso 1 1 calc R . .
C24 C 0.3088(2) 0.11780(11) 0.07055(15) 0.0273(5) Uani 1 1 d . . .
H24B H 0.2979 0.0749 0.0585 0.033 Uiso 1 1 calc R . .
C25 C 0.4011(2) 0.13752(11) 0.13216(16) 0.0305(6) Uani 1 1 d . . .
H25B H 0.4543 0.1082 0.1626 0.037 Uiso 1 1 calc R . .
C26 C 0.4165(2) 0.20032(11) 0.14979(15) 0.0258(5) Uani 1 1 d . . .
H26B H 0.4802 0.2134 0.1925 0.031 Uiso 1 1 calc R . .
C1A C -0.14094(17) 0.44787(9) 0.09207(12) 0.0128(4) Uani 1 1 d . . .
C2A C -0.20436(18) 0.42188(9) 0.15515(12) 0.0123(4) Uani 1 1 d . . .
H2AA H -0.2761 0.4475 0.1508 0.015 Uiso 1 1 calc R . .
O3 O -0.08937(13) 0.41036(6) 0.05606(8) 0.0146(3) Uani 1 1 d . . .
O4 O -0.14444(13) 0.50596(7) 0.08384(9) 0.0164(3) Uani 1 1 d . . .
C11A C -0.12786(19) 0.43185(9) 0.24068(12) 0.0147(4) Uani 1 1 d . . .
C12A C -0.0071(2) 0.42293(10) 0.25870(13) 0.0188(4) Uani 1 1 d . . .
H12A H 0.0290 0.4099 0.2169 0.023 Uiso 1 1 calc R . .
C13A C 0.0608(2) 0.43307(11) 0.33746(14) 0.0240(5) Uani 1 1 d . . .
H13A H 0.1429 0.4273 0.3491 0.029 Uiso 1 1 calc R . .
C14A C 0.0086(2) 0.45162(11) 0.39873(14) 0.0280(6) Uani 1 1 d . . .
H14A H 0.0549 0.4585 0.4525 0.034 Uiso 1 1 calc R . .
C15A C -0.1111(2) 0.46021(11) 0.38174(14) 0.0284(5) Uani 1 1 d . . .
H15A H -0.1468 0.4727 0.4240 0.034 Uiso 1 1 calc R . .
C16A C -0.1790(2) 0.45058(10) 0.30303(13) 0.0203(4) Uani 1 1 d . . .
H16A H -0.2610 0.4568 0.2917 0.024 Uiso 1 1 calc R . .
C21A C -0.24461(18) 0.35560(9) 0.13646(12) 0.0139(4) Uani 1 1 d . . .
C22A C -0.2005(2) 0.30608(10) 0.18795(13) 0.0183(4) Uani 1 1 d . . .
H22A H -0.1408 0.3131 0.2361 0.022 Uiso 1 1 calc R . .
C23A C -0.2436(2) 0.24642(10) 0.16909(14) 0.0217(5) Uani 1 1 d . . .
H23A H -0.2132 0.2130 0.2046 0.026 Uiso 1 1 calc R . .
C24A C -0.3305(2) 0.23542(11) 0.09892(14) 0.0223(5) Uani 1 1 d . . .
H24A H -0.3603 0.1948 0.0866 0.027 Uiso 1 1 calc R . .
C25A C -0.3735(2) 0.28412(11) 0.04703(14) 0.0227(5) Uani 1 1 d . . .
H25A H -0.4323 0.2768 -0.0015 0.027 Uiso 1 1 calc R . .
C26A C -0.33100(19) 0.34369(10) 0.06578(13) 0.0187(4) Uani 1 1 d . . .
H26A H -0.3613 0.3768 0.0298 0.022 Uiso 1 1 calc R . .
O5 O 0.10208(13) 0.49630(7) 0.07727(8) 0.0146(3) Uani 1 1 d . . .
O6 O 0.12447(13) 0.58858(7) 0.13295(9) 0.0169(3) Uani 1 1 d . . .
C1B C 0.16051(18) 0.53478(9) 0.12813(11) 0.0130(4) Uani 1 1 d . . .
C2B C 0.27807(18) 0.51424(10) 0.18185(12) 0.0146(4) Uani 1 1 d . . .
H2BA H 0.2866 0.4690 0.1718 0.018 Uiso 1 1 calc R . .
C11B C 0.28974(18) 0.52258(9) 0.27362(12) 0.0143(4) Uani 1 1 d . . .
C12B C 0.36720(19) 0.48345(10) 0.32650(13) 0.0177(4) Uani 1 1 d . . .
H12C H 0.4089 0.4529 0.3046 0.021 Uiso 1 1 calc R . .
C13B C 0.3840(2) 0.48865(11) 0.41046(13) 0.0224(5) Uani 1 1 d . . .
H13C H 0.4369 0.4617 0.4456 0.027 Uiso 1 1 calc R . .
C14B C 0.3239(2) 0.53300(11) 0.44344(13) 0.0220(5) Uani 1 1 d . . .
H14C H 0.3355 0.5366 0.5010 0.026 Uiso 1 1 calc R . .
C15B C 0.2469(2) 0.57216(10) 0.39161(14) 0.0214(5) Uani 1 1 d . . .
H15C H 0.2051 0.6025 0.4138 0.026 Uiso 1 1 calc R . .
C16B C 0.2303(2) 0.56719(10) 0.30709(13) 0.0188(4) Uani 1 1 d . . .
H16C H 0.1780 0.5945 0.2721 0.023 Uiso 1 1 calc R . .
C21B C 0.37636(18) 0.54779(10) 0.15471(12) 0.0173(4) Uani 1 1 d . . .
C22B C 0.3968(2) 0.61083(12) 0.16988(13) 0.0226(5) Uani 1 1 d . . .
H22C H 0.3486 0.6336 0.1971 0.027 Uiso 1 1 calc R . .
C23B C 0.4867(2) 0.64056(14) 0.14565(14) 0.0310(6) Uani 1 1 d . . .
H23C H 0.4998 0.6835 0.1562 0.037 Uiso 1 1 calc R . .
C24B C 0.5578(2) 0.60766(16) 0.10593(15) 0.0361(7) Uani 1 1 d . . .
H24C H 0.6196 0.6281 0.0893 0.043 Uiso 1 1 calc R . .
C25B C 0.5387(2) 0.54564(15) 0.09072(15) 0.0347(6) Uani 1 1 d . . .
H25C H 0.5875 0.5232 0.0636 0.042 Uiso 1 1 calc R . .
C26B C 0.4484(2) 0.51533(13) 0.11464(14) 0.0263(5) Uani 1 1 d . . .
H26C H 0.4357 0.4724 0.1037 0.032 Uiso 1 1 calc R . .
O1S O -0.01928(13) 0.30180(7) -0.03461(9) 0.0163(3) Uani 1 1 d . . .
O2S O 0.09959(14) 0.36699(7) -0.15310(9) 0.0197(3) Uani 1 1 d . B .
C1S C -0.0432(2) 0.26721(10) 0.03367(13) 0.0227(5) Uani 1 1 d . . .
H1SA H -0.1047 0.2880 0.0548 0.027 Uiso 1 1 calc R . .
H1SB H 0.0282 0.2639 0.0786 0.027 Uiso 1 1 calc R . .
C2S C -0.0838(2) 0.20318(11) 0.00005(15) 0.0247(5) Uani 1 1 d . . .
H2SA H -0.1585 0.1919 0.0132 0.030 Uiso 1 1 calc R . .
H2SB H -0.0248 0.1713 0.0229 0.030 Uiso 1 1 calc R . .
C3S C -0.0993(2) 0.20934(11) -0.09254(15) 0.0277(5) Uani 1 1 d . . .
H3SA H -0.0325 0.1909 -0.1100 0.033 Uiso 1 1 calc R . .
H3SB H -0.1723 0.1893 -0.1228 0.033 Uiso 1 1 calc R . .
C4S C -0.1041(2) 0.27876(10) -0.10547(14) 0.0235(5) Uani 1 1 d . . .
H4SA H -0.0823 0.2901 -0.1567 0.028 Uiso 1 1 calc R . .
H4SB H -0.1830 0.2951 -0.1073 0.028 Uiso 1 1 calc R . .
C5S C 0.1515(2) 0.30910(11) -0.16907(14) 0.0243(5) Uani 1 1 d . . .
H5SA H 0.1066 0.2737 -0.1554 0.029 Uiso 1 1 calc R A 1
H5SB H 0.2329 0.3061 -0.1359 0.029 Uiso 1 1 calc R A 1
C6S C 0.1490(6) 0.3088(3) -0.2586(3) 0.0412(13) Uiso 0.60 1 d P B 1
H6SA H 0.1162 0.2694 -0.2842 0.049 Uiso 0.60 1 calc PR B 1
H6SB H 0.2285 0.3142 -0.2670 0.049 Uiso 0.60 1 calc PR B 1
C6S' C 0.1074(6) 0.2993(3) -0.2620(4) 0.0217(13) Uiso 0.40 1 d P B 2
H6SC H 0.1701 0.2826 -0.2857 0.026 Uiso 0.40 1 calc PR B 2
H6SD H 0.0403 0.2705 -0.2743 0.026 Uiso 0.40 1 calc PR B 2
C7S C 0.0711(3) 0.36330(13) -0.29502(16) 0.0361(6) Uani 1 1 d . . .
H7SA H 0.0941 0.3813 -0.3428 0.043 Uiso 1 1 calc R B 1
H7SB H -0.0123 0.3515 -0.3107 0.043 Uiso 1 1 calc R B 1
C8S C 0.0973(2) 0.40632(11) -0.22301(14) 0.0261(5) Uani 1 1 d . B .
H8SA H 0.1736 0.4270 -0.2179 0.031 Uiso 1 1 calc R . .
H8SB H 0.0360 0.4384 -0.2284 0.031 Uiso 1 1 calc R . .

loop_
_atom_site_aniso_label
_atom_site_aniso_U_11
_atom_site_aniso_U_22
_atom_site_aniso_U_33
_atom_site_aniso_U_23
_atom_site_aniso_U_13
_atom_site_aniso_U_12
Nd1 0.01317(5) 0.00810(5) 0.01063(5) 0.00032(4) 0.00364(3) 0.00043(4)
O1 0.0162(7) 0.0194(8) 0.0170(7) 0.0034(6) 0.0063(6) 0.0048(6)
O2 0.0208(8) 0.0324(10) 0.0241(8) 0.0144(7) 0.0112(7) 0.0091(7)
C1 0.0169(10) 0.0111(9) 0.0159(9) -0.0003(7) 0.0031(8) 0.0005(8)
C2 0.0162(10) 0.0137(10) 0.0165(9) 0.0016(8) 0.0048(8) 0.0026(8)
C11 0.0190(10) 0.0114(10) 0.0177(9) 0.0010(8) 0.0026(8) 0.0026(8)
C12 0.0295(12) 0.0193(11) 0.0196(10) 0.0004(9) 0.0063(9) -0.0053(9)
C13 0.0487(16) 0.0208(12) 0.0190(11) 0.0015(9) 0.0115(11) -0.0037(11)
C14 0.0505(17) 0.0187(12) 0.0197(11) -0.0012(9) -0.0058(11) 0.0115(11)
C15 0.0272(13) 0.0344(15) 0.0340(14) -0.0090(11) -0.0096(11) 0.0118(11)
C16 0.0212(12) 0.0256(12) 0.0306(12) -0.0043(10) 0.0038(10) 0.0053(10)
C21 0.0190(10) 0.0162(10) 0.0160(9) 0.0006(8) 0.0077(8) 0.0015(8)
C22 0.0235(11) 0.0198(11) 0.0188(10) -0.0003(8) 0.0047(9) 0.0039(9)
C23 0.0289(13) 0.0232(12) 0.0231(11) -0.0068(9) 0.0068(9) -0.0009(10)
C24 0.0397(15) 0.0160(11) 0.0288(12) -0.0043(9) 0.0134(11) -0.0004(10)
C25 0.0384(15) 0.0187(12) 0.0315(13) 0.0037(10) 0.0029(11) 0.0080(11)
C26 0.0292(13) 0.0188(11) 0.0257(11) 0.0009(9) -0.0003(10) 0.0040(10)
C1A 0.0127(9) 0.0124(9) 0.0130(9) 0.0002(7) 0.0025(7) -0.0016(7)
C2A 0.0139(9) 0.0106(9) 0.0139(9) 0.0015(7) 0.0062(7) 0.0000(7)
O3 0.0180(7) 0.0128(7) 0.0144(6) -0.0005(5) 0.0069(5) 0.0004(6)
O4 0.0224(8) 0.0108(7) 0.0182(7) 0.0010(6) 0.0094(6) 0.0000(6)
C11A 0.0227(11) 0.0091(9) 0.0127(9) 0.0016(7) 0.0050(8) -0.0028(8)
C12A 0.0220(11) 0.0170(11) 0.0174(10) 0.0037(8) 0.0048(8) -0.0035(8)
C13A 0.0262(12) 0.0211(11) 0.0212(11) 0.0047(9) -0.0011(9) -0.0057(10)
C14A 0.0438(15) 0.0203(12) 0.0158(10) -0.0011(9) -0.0008(10) -0.0069(11)
C15A 0.0459(16) 0.0221(12) 0.0185(11) -0.0058(9) 0.0101(10) 0.0007(11)
C16A 0.0260(12) 0.0158(10) 0.0204(10) -0.0024(8) 0.0081(9) 0.0018(9)
C21A 0.0154(10) 0.0120(9) 0.0165(9) 0.0005(7) 0.0079(8) -0.0008(8)
C22A 0.0223(11) 0.0156(10) 0.0172(10) 0.0005(8) 0.0051(8) -0.0011(8)
C23A 0.0285(12) 0.0133(10) 0.0244(11) 0.0030(8) 0.0086(9) -0.0003(9)
C24A 0.0261(12) 0.0153(10) 0.0271(11) -0.0038(9) 0.0097(9) -0.0063(9)
C25A 0.0218(11) 0.0230(12) 0.0220(11) -0.0032(9) 0.0028(9) -0.0051(9)
C26A 0.0197(11) 0.0167(10) 0.0196(10) 0.0022(8) 0.0047(8) -0.0008(8)
O5 0.0168(7) 0.0125(7) 0.0139(6) -0.0008(5) 0.0022(5) -0.0016(6)
O6 0.0196(7) 0.0130(7) 0.0159(7) -0.0020(6) -0.0002(6) 0.0022(6)
C1B 0.0165(10) 0.0134(10) 0.0105(8) 0.0009(7) 0.0058(7) -0.0009(8)
C2B 0.0164(10) 0.0130(10) 0.0141(9) -0.0017(7) 0.0028(7) 0.0019(8)
C11B 0.0158(10) 0.0123(9) 0.0138(9) -0.0013(7) 0.0018(7) -0.0033(8)
C12B 0.0178(10) 0.0150(10) 0.0188(10) -0.0005(8) 0.0017(8) 0.0022(8)
C13B 0.0256(12) 0.0203(11) 0.0180(10) 0.0027(8) -0.0012(9) 0.0020(9)
C14B 0.0279(12) 0.0227(12) 0.0148(10) -0.0012(8) 0.0037(9) -0.0033(9)
C15B 0.0281(12) 0.0167(11) 0.0204(10) -0.0037(8) 0.0079(9) 0.0016(9)
C16B 0.0243(11) 0.0145(10) 0.0167(10) 0.0002(8) 0.0031(8) 0.0036(9)
C21B 0.0154(10) 0.0224(11) 0.0123(9) 0.0018(8) -0.0002(7) 0.0020(8)
C22B 0.0234(12) 0.0283(12) 0.0156(10) -0.0012(9) 0.0039(8) -0.0049(10)
C23B 0.0304(13) 0.0415(15) 0.0202(11) 0.0008(10) 0.0041(10) -0.0162(12)
C24B 0.0213(12) 0.067(2) 0.0194(11) 0.0079(12) 0.0029(9) -0.0129(13)
C25B 0.0232(13) 0.0600(19) 0.0235(12) 0.0078(12) 0.0104(10) 0.0107(13)
C26B 0.0242(12) 0.0341(14) 0.0209(11) 0.0031(10) 0.0064(9) 0.0088(10)
O1S 0.0224(8) 0.0118(7) 0.0155(7) 0.0005(5) 0.0064(6) -0.0038(6)
O2S 0.0317(9) 0.0135(7) 0.0175(7) -0.0006(6) 0.0128(6) 0.0033(6)
C1S 0.0355(13) 0.0160(11) 0.0207(11) 0.0023(8) 0.0150(10) -0.0044(10)
C2S 0.0355(14) 0.0137(11) 0.0295(12) 0.0008(9) 0.0166(10) -0.0036(10)
C3S 0.0350(14) 0.0182(12) 0.0285(12) -0.0016(9) 0.0048(10) -0.0076(10)
C4S 0.0251(12) 0.0179(11) 0.0235(11) 0.0005(9) -0.0019(9) -0.0052(9)
C5S 0.0308(13) 0.0179(11) 0.0252(11) -0.0031(9) 0.0087(10) 0.0066(10)
C7S 0.0511(18) 0.0358(15) 0.0228(12) -0.0052(11) 0.0115(12) 0.0051(13)
C8S 0.0438(15) 0.0190(12) 0.0194(11) 0.0039(9) 0.0154(10) 0.0021(10)

loop_
_atom_type_symbol
_atom_type_description
_atom_type_scat_dispersion_real
_atom_type_scat_dispersion_imag
_atom_type_scat_source
C C 0.0033 0.0016 'International Tables Vol C Tables 4.2.6.8 and 6.1.1.4'
H H 0.0000 0.0000 'International Tables Vol C Tables 4.2.6.8 and 6.1.1.4'
O O 0.0106 0.0060 'International Tables Vol C Tables 4.2.6.8 and 6.1.1.4'
Nd Nd -0.1943 3.0179 'International Tables Vol C Tables 4.2.6.8 and 6.1.1.4'

loop_
_geom_angle_atom_site_label_1
_geom_angle_atom_site_label_2
_geom_angle_atom_site_label_3
_geom_angle
_geom_angle_site_symmetry_1
_geom_angle_site_symmetry_3
O4 Nd1 O5 73.90(5) 3_565 .
O4 Nd1 O3 134.88(5) 3_565 .
O5 Nd1 O3 73.72(5) . .
O4 Nd1 O2 80.44(5) 3_565 .
O5 Nd1 O2 91.47(5) . .
O3 Nd1 O2 130.70(5) . .
O4 Nd1 O6 93.45(5) 3_565 3_565
O5 Nd1 O6 122.81(5) . 3_565
O3 Nd1 O6 78.78(5) . 3_565
O2 Nd1 O6 142.23(5) . 3_565
O4 Nd1 O1 123.55(5) 3_565 .
O5 Nd1 O1 78.75(5) . .
O3 Nd1 O1 79.07(5) . .
O2 Nd1 O1 51.75(5) . .
O6 Nd1 O1 142.35(5) 3_565 .
O4 Nd1 O1S 145.04(5) 3_565 .
O5 Nd1 O1S 140.77(5) . .
O3 Nd1 O1S 74.64(5) . .
O2 Nd1 O1S 91.89(5) . .
O6 Nd1 O1S 71.99(5) 3_565 .
O1 Nd1 O1S 72.99(5) . .
O4 Nd1 O2S 73.04(5) 3_565 .
O5 Nd1 O2S 145.35(5) . .
O3 Nd1 O2S 139.48(5) . .
O2 Nd1 O2S 73.14(5) . .
O6 Nd1 O2S 69.46(5) 3_565 .
O1 Nd1 O2S 111.80(5) . .
O1S Nd1 O2S 72.10(5) . .
O4 Nd1 O5 70.20(5) 3_565 3_565
O5 Nd1 O5 74.29(5) . 3_565
O3 Nd1 O5 71.36(5) . 3_565
O2 Nd1 O5 149.86(5) . 3_565
O6 Nd1 O5 49.48(4) 3_565 3_565
O1 Nd1 O5 144.37(4) . 3_565
O1S Nd1 O5 116.06(4) . 3_565
O2S Nd1 O5 103.61(4) . 3_565
O4 Nd1 C1 102.97(6) 3_565 .
O5 Nd1 C1 85.64(5) . .
O3 Nd1 C1 104.98(5) . .
O2 Nd1 C1 25.88(5) . .
O6 Nd1 C1 150.48(5) 3_565 .
O1 Nd1 C1 25.91(5) . .
O1S Nd1 C1 80.72(5) . .
O2S Nd1 C1 91.88(5) . .
O5 Nd1 C1 159.85(5) 3_565 .
O4 Nd1 C1B 81.94(5) 3_565 3_565
O5 Nd1 C1B 98.92(5) . 3_565
O3 Nd1 C1B 73.02(5) . 3_565
O2 Nd1 C1B 156.18(5) . 3_565
O6 Nd1 C1B 24.29(5) 3_565 3_565
O1 Nd1 C1B 151.41(5) . 3_565
O1S Nd1 C1B 93.42(5) . 3_565
O2S Nd1 C1B 86.47(5) . 3_565
O5 Nd1 C1B 25.21(5) 3_565 3_565
C1 Nd1 C1B 174.14(6) . 3_565
O4 Nd1 Nd1 67.15(3) 3_565 3_565
O5 Nd1 Nd1 39.83(3) . 3_565
O3 Nd1 Nd1 67.82(3) . 3_565
O2 Nd1 Nd1 126.19(4) . 3_565
O6 Nd1 Nd1 83.47(3) 3_565 3_565
O1 Nd1 Nd1 115.22(3) . 3_565
O1S Nd1 Nd1 138.38(3) . 3_565
O2S Nd1 Nd1 129.80(3) . 3_565
O5 Nd1 Nd1 34.46(3) 3_565 3_565
C1 Nd1 Nd1 125.45(4) . 3_565
C1B Nd1 Nd1 59.28(4) 3_565 3_565
C1 O1 Nd1 91.86(12) . .
C1 O2 Nd1 95.38(13) . .
O1 C1 O2 120.82(19) . .
O1 C1 C2 121.68(18) . .
O2 C1 C2 117.44(19) . .
O1 C1 Nd1 62.23(10) . .
O2 C1 Nd1 58.74(11) . .
C2 C1 Nd1 172.48(14) . .
C11 C2 C1 114.55(17) . .
C11 C2 C21 111.41(17) . .
C1 C2 C21 110.32(17) . .
C11 C2 H2A 106.7 . .
C1 C2 H2A 106.7 . .
C21 C2 H2A 106.7 . .
C12 C11 C16 118.1(2) . .
C12 C11 C2 122.22(19) . .
C16 C11 C2 119.6(2) . .
C13 C12 C11 120.6(2) . .
C13 C12 H12B 119.7 . .
C11 C12 H12B 119.7 . .
C14 C13 C12 120.8(2) . .
C14 C13 H13B 119.6 . .
C12 C13 H13B 119.6 . .
C15 C14 C13 119.3(2) . .
C15 C14 H14B 120.4 . .
C13 C14 H14B 120.4 . .
C14 C15 C16 120.4(2) . .
C14 C15 H15B 119.8 . .
C16 C15 H15B 119.8 . .
C15 C16 C11 120.9(2) . .
C15 C16 H16B 119.6 . .
C11 C16 H16B 119.6 . .
C22 C21 C26 117.6(2) . .
C22 C21 C2 122.43(19) . .
C26 C21 C2 119.89(19) . .
C23 C22 C21 121.2(2) . .
C23 C22 H22B 119.4 . .
C21 C22 H22B 119.4 . .
C24 C23 C22 120.3(2) . .
C24 C23 H23B 119.9 . .
C22 C23 H23B 119.9 . .
C25 C24 C23 119.5(2) . .
C25 C24 H24B 120.2 . .
C23 C24 H24B 120.2 . .
C24 C25 C26 120.0(2) . .
C24 C25 H25B 120.0 . .
C26 C25 H25B 120.0 . .
C25 C26 C21 121.4(2) . .
C25 C26 H26B 119.3 . .
C21 C26 H26B 119.3 . .
O3 C1A O4 126.55(19) . .
O3 C1A C2A 118.09(17) . .
O4 C1A C2A 115.34(18) . .
C21A C2A C11A 114.53(16) . .
C21A C2A C1A 112.28(16) . .
C11A C2A C1A 108.97(16) . .
C21A C2A H2AA 106.9 . .
C11A C2A H2AA 106.9 . .
C1A C2A H2AA 106.9 . .
C1A O3 Nd1 137.59(13) . .
C1A O4 Nd1 139.76(14) . 3_565
C16A C11A C12A 118.81(19) . .
C16A C11A C2A 119.33(19) . .
C12A C11A C2A 121.86(19) . .
C13A C12A C11A 120.5(2) . .
C13A C12A H12A 119.8 . .
C11A C12A H12A 119.8 . .
C14A C13A C12A 120.0(2) . .
C14A C13A H13A 120.0 . .
C12A C13A H13A 120.0 . .
C13A C14A C15A 120.0(2) . .
C13A C14A H14A 120.0 . .
C15A C14A H14A 120.0 . .
C14A C15A C16A 120.2(2) . .
C14A C15A H15A 119.9 . .
C16A C15A H15A 119.9 . .
C15A C16A C11A 120.5(2) . .
C15A C16A H16A 119.7 . .
C11A C16A H16A 119.7 . .
C26A C21A C22A 118.47(19) . .
C26A C21A C2A 118.68(18) . .
C22A C21A C2A 122.84(18) . .
C23A C22A C21A 120.4(2) . .
C23A C22A H22A 119.8 . .
C21A C22A H22A 119.8 . .
C24A C23A C22A 120.5(2) . .
C24A C23A H23A 119.8 . .
C22A C23A H23A 119.8 . .
C25A C24A C23A 119.5(2) . .
C25A C24A H24A 120.3 . .
C23A C24A H24A 120.3 . .
C24A C25A C26A 120.2(2) . .
C24A C25A H25A 119.9 . .
C26A C25A H25A 119.9 . .
C25A C26A C21A 121.0(2) . .
C25A C26A H26A 119.5 . .
C21A C26A H26A 119.5 . .
C1B O5 Nd1 160.44(14) . .
C1B O5 Nd1 89.32(12) . 3_565
Nd1 O5 Nd1 105.71(5) . 3_565
C1B O6 Nd1 100.14(12) . 3_565
O6 C1B O5 120.99(18) . .
O6 C1B C2B 120.48(18) . .
O5 C1B C2B 118.51(18) . .
O6 C1B Nd1 55.58(10) . 3_565
O5 C1B Nd1 65.46(10) . 3_565
C2B C1B Nd1 174.49(14) . 3_565
C1B C2B C21B 109.38(16) . .
C1B C2B C11B 114.32(17) . .
C21B C2B C11B 110.93(16) . .
C1B C2B H2BA 107.3 . .
C21B C2B H2BA 107.3 . .
C11B C2B H2BA 107.3 . .
C16B C11B C12B 118.51(19) . .
C16B C11B C2B 124.14(18) . .
C12B C11B C2B 117.33(19) . .
C13B C12B C11B 120.8(2) . .
C13B C12B H12C 119.6 . .
C11B C12B H12C 119.6 . .
C14B C13B C12B 120.4(2) . .
C14B C13B H13C 119.8 . .
C12B C13B H13C 119.8 . .
C13B C14B C15B 119.4(2) . .
C13B C14B H14C 120.3 . .
C15B C14B H14C 120.3 . .
C14B C15B C16B 120.4(2) . .
C14B C15B H15C 119.8 . .
C16B C15B H15C 119.8 . .
C11B C16B C15B 120.6(2) . .
C11B C16B H16C 119.7 . .
C15B C16B H16C 119.7 . .
C22B C21B C26B 118.7(2) . .
C22B C21B C2B 121.2(2) . .
C26B C21B C2B 120.1(2) . .
C23B C22B C21B 120.7(2) . .
C23B C22B H22C 119.7 . .
C21B C22B H22C 119.7 . .
C22B C23B C24B 120.1(3) . .
C22B C23B H23C 120.0 . .
C24B C23B H23C 120.0 . .
C25B C24B C23B 119.8(2) . .
C25B C24B H24C 120.1 . .
C23B C24B H24C 120.1 . .
C24B C25B C26B 120.6(3) . .
C24B C25B H25C 119.7 . .
C26B C25B H25C 119.7 . .
C25B C26B C21B 120.2(3) . .
C25B C26B H26C 119.9 . .
C21B C26B H26C 119.9 . .
C4S O1S C1S 104.37(16) . .
C4S O1S Nd1 123.82(12) . .
C1S O1S Nd1 122.74(12) . .
C5S O2S C8S 106.32(16) . .
C5S O2S Nd1 132.22(13) . .
C8S O2S Nd1 120.00(12) . .
O1S C1S C2S 105.95(17) . .
O1S C1S H1SA 110.5 . .
C2S C1S H1SA 110.5 . .
O1S C1S H1SB 110.5 . .
C2S C1S H1SB 110.5 . .
H1SA C1S H1SB 108.7 . .
C1S C2S C3S 104.39(18) . .
C1S C2S H2SA 110.9 . .
C3S C2S H2SA 110.9 . .
C1S C2S H2SB 110.9 . .
C3S C2S H2SB 110.9 . .
H2SA C2S H2SB 108.9 . .
C4S C3S C2S 102.92(19) . .
C4S C3S H3SA 111.2 . .
C2S C3S H3SA 111.2 . .
C4S C3S H3SB 111.2 . .
C2S C3S H3SB 111.2 . .
H3SA C3S H3SB 109.1 . .
O1S C4S C3S 103.09(18) . .
O1S C4S H4SA 111.1 . .
C3S C4S H4SA 111.1 . .
O1S C4S H4SB 111.1 . .
C3S C4S H4SB 111.1 . .
H4SA C4S H4SB 109.1 . .
O2S C5S C6S 106.5(3) . .
O2S C5S C6S' 104.6(3) . .
O2S C5S H5SA 110.4 . .
C6S C5S H5SA 110.4 . .
C6S' C5S H5SA 93.5 . .
O2S C5S H5SB 110.4 . .
C6S C5S H5SB 110.4 . .
C6S' C5S H5SB 127.5 . .
H5SA C5S H5SB 108.6 . .
C5S C6S C7S 105.4(4) . .
C5S C6S H6SA 110.7 . .
C7S C6S H6SA 110.7 . .
C5S C6S H6SB 110.7 . .
C7S C6S H6SB 110.7 . .
H6SA C6S H6SB 108.8 . .
C7S C6S' C5S 104.2(4) . .
C7S C6S' H6SC 110.9 . .
C5S C6S' H6SC 110.9 . .
C7S C6S' H6SD 110.9 . .
C5S C6S' H6SD 110.9 . .
H6SC C6S' H6SD 108.9 . .
C8S C7S C6S' 106.4(3) . .
C8S C7S C6S 99.5(3) . .
C8S C7S H7SA 111.9 . .
C6S' C7S H7SA 123.3 . .
C6S C7S H7SA 111.9 . .
C8S C7S H7SB 111.9 . .
C6S' C7S H7SB 92.2 . .
C6S C7S H7SB 111.9 . .
H7SA C7S H7SB 109.6 . .
O2S C8S C7S 104.78(19) . .
O2S C8S H8SA 110.8 . .
C7S C8S H8SA 110.8 . .
O2S C8S H8SB 110.8 . .
C7S C8S H8SB 110.8 . .
H8SA C8S H8SB 108.9 . .

loop_
_geom_bond_atom_site_label_1
_geom_bond_atom_site_label_2
_geom_bond_distance
_geom_bond_site_symmetry_2
Nd1 O4 2.3903(14) 3_565
Nd1 O5 2.3978(14) .
Nd1 O3 2.4032(14) .
Nd1 O2 2.4756(16) .
Nd1 O6 2.5002(14) 3_565
Nd1 O1 2.5525(14) .
Nd1 O1S 2.5750(14) .
Nd1 O2S 2.6063(15) .
Nd1 O5 2.7144(14) 3_565
Nd1 C1 2.883(2) .
Nd1 C1B 2.984(2) 3_565
Nd1 Nd1 4.0796(3) 3_565
O1 C1 1.261(3) .
O2 C1 1.264(3) .
C1 C2 1.530(3) .
C2 C11 1.523(3) .
C2 C21 1.534(3) .
C2 H2A 1.0000 .
C11 C12 1.393(3) .
C11 C16 1.395(3) .
C12 C13 1.392(3) .
C12 H12B 0.9500 .
C13 C14 1.380(4) .
C13 H13B 0.9500 .
C14 C15 1.378(4) .
C14 H14B 0.9500 .
C15 C16 1.393(3) .
C15 H15B 0.9500 .
C16 H16B 0.9500 .
C21 C22 1.390(3) .
C21 C26 1.394(3) .
C22 C23 1.389(3) .
C22 H22B 0.9500 .
C23 C24 1.383(3) .
C23 H23B 0.9500 .
C24 C25 1.379(4) .
C24 H24B 0.9500 .
C25 C26 1.391(3) .
C25 H25B 0.9500 .
C26 H26B 0.9500 .
C1A O3 1.254(2) .
C1A O4 1.262(2) .
C1A C2A 1.546(3) .
C2A C21A 1.517(3) .
C2A C11A 1.521(3) .
C2A H2AA 1.0000 .
O4 Nd1 2.3903(14) 3_565
C11A C16A 1.393(3) .
C11A C12A 1.398(3) .
C12A C13A 1.392(3) .
C12A H12A 0.9500 .
C13A C14A 1.384(4) .
C13A H13A 0.9500 .
C14A C15A 1.385(4) .
C14A H14A 0.9500 .
C15A C16A 1.391(3) .
C15A H15A 0.9500 .
C16A H16A 0.9500 .
C21A C26A 1.393(3) .
C21A C22A 1.396(3) .
C22A C23A 1.393(3) .
C22A H22A 0.9500 .
C23A C24A 1.387(3) .
C23A H23A 0.9500 .
C24A C25A 1.384(3) .
C24A H24A 0.9500 .
C25A C26A 1.389(3) .
C25A H25A 0.9500 .
C26A H26A 0.9500 .
O5 C1B 1.271(2) .
O5 Nd1 2.7144(14) 3_565
O6 C1B 1.247(2) .
O6 Nd1 2.5002(14) 3_565
C1B C2B 1.529(3) .
C1B Nd1 2.984(2) 3_565
C2B C21B 1.529(3) .
C2B C11B 1.530(3) .
C2B H2BA 1.0000 .
C11B C16B 1.389(3) .
C11B C12B 1.397(3) .
C12B C13B 1.385(3) .
C12B H12C 0.9500 .
C13B C14B 1.385(3) .
C13B H13C 0.9500 .
C14B C15B 1.387(3) .
C14B H14C 0.9500 .
C15B C16B 1.395(3) .
C15B H15C 0.9500 .
C16B H16C 0.9500 .
C21B C22B 1.395(3) .
C21B C26B 1.396(3) .
C22B C23B 1.384(3) .
C22B H22C 0.9500 .
C23B C24B 1.389(4) .
C23B H23C 0.9500 .
C24B C25B 1.372(4) .
C24B H24C 0.9500 .
C25B C26B 1.392(4) .
C25B H25C 0.9500 .
C26B H26C 0.9500 .
O1S C4S 1.449(3) .
O1S C1S 1.456(3) .
O2S C5S 1.446(3) .
O2S C8S 1.448(3) .
C1S C2S 1.527(3) .
C1S H1SA 0.9900 .
C1S H1SB 0.9900 .
C2S C3S 1.533(3) .
C2S H2SA 0.9900 .
C2S H2SB 0.9900 .
C3S C4S 1.514(3) .
C3S H3SA 0.9900 .
C3S H3SB 0.9900 .
C4S H4SA 0.9900 .
C4S H4SB 0.9900 .
C5S C6S 1.502(6) .
C5S C6S' 1.541(6) .
C5S H5SA 0.9900 .
C5S H5SB 0.9900 .
C6S C7S 1.527(6) .
C6S H6SA 0.9900 .
C6S H6SB 0.9900 .
C6S' C7S 1.512(7) .
C6S' H6SC 0.9900 .
C6S' H6SD 0.9900 .
C7S C8S 1.500(3) .
C7S H7SA 0.9900 .
C7S H7SB 0.9900 .
C8S H8SA 0.9900 .
C8S H8SB 0.9900 .
